data_7250604
loop_
_publ_author_name
'Guan, Yu'
'Wang, Bin'
'Ying, Yan-Ling'
'Li, Ping'
'Zhang, Zhan-Hui'

_publ_section_title
;
 Copper(i) anchored on a covalent triazine framework/ionic liquid as a
 recyclable catalytic system for cyclization of propargylic amines with
 CO2 under ambient conditions
;
_journal_issue 30
_journal_name_full 'Green Chemistry'
_journal_page_first 9165
_journal_page_last 9177
_journal_paper_doi 10.1039/D5GC02137E
_journal_volume 27
_journal_year 2025
_chemical_formula_moiety 'C13 H13 N O4'
_chemical_formula_sum 'C13 H13 N O4'
_chemical_formula_weight 247.24
_space_group_crystal_system monoclinic
_space_group_IT_number 14
_space_group_name_Hall '-P 2ybc'
_space_group_name_H-M_alt 'P 1 21/c 1'
_atom_sites_solution_hydrogens geom
_atom_sites_solution_primary dual
_audit_creation_date 2025-04-09
_audit_creation_method
;
Olex2 1.5-ac5-023
(compiled 2022.04.12 svn.rca3783a0 for Rigaku Oxford Diffraction, GUI svn.r6498)
;
_audit_update_record
;
2025-04-10 deposited with the CCDC.	2025-06-27 downloaded from the CCDC.
;
_cell_angle_alpha 90
_cell_angle_beta 92.314(2)
_cell_angle_gamma 90
_cell_formula_units_Z 4
_cell_length_a 23.8084(4)
_cell_length_b 4.61710(10)
_cell_length_c 11.0799(2)
_cell_measurement_reflns_used 4853
_cell_measurement_temperature 293(2)
_cell_measurement_theta_max 75.9720
_cell_measurement_theta_min 3.7450
_cell_volume 1216.97(4)
_computing_cell_refinement 'CrysAlisPro 1.171.43.142a (Rigaku OD, 2024)'
_computing_data_collection 'CrysAlisPro 1.171.43.142a (Rigaku OD, 2024)'
_computing_data_reduction 'CrysAlisPro 1.171.43.142a (Rigaku OD, 2024)'
_computing_molecular_graphics 'Olex2 1.5-ac5-023 (Dolomanov et al., 2009)'
_computing_publication_material 'Olex2 1.5-ac5-023 (Dolomanov et al., 2009)'
_computing_structure_refinement 'SHELXL 2018/1 (Sheldrick, 2015)'
_computing_structure_solution 'SHELXT 2014/5 (Sheldrick, 2014)'
_diffrn_ambient_temperature 293(2)
_diffrn_detector 'Hybrid Pixel Array Detector'
_diffrn_detector_area_resol_mean 10.0000
_diffrn_detector_type HyPix
_diffrn_measured_fraction_theta_full 0.998
_diffrn_measured_fraction_theta_max 0.957
_diffrn_measurement_details
;
List of Runs (angles in degrees, time in seconds):

  # Type    Start    End  Width  t~exp~   \w     \q     \k     \f   Frames
#--------------------------------------------------------------------------
  1  \w    -65.00 -20.00   0.50    1.18    --  -91.75  57.00-120.00   90
  2  \w    -47.00 -22.00   0.50    1.18    --  -91.75  57.00 -90.00   50
  3  \w    -54.00 -21.00   0.50    1.18    --  -91.75  57.00 -60.00   66
  4  \w    -64.00 -20.00   0.50    1.18    --  -91.75  57.00 150.00   88
  5  \w    -47.00 -22.00   0.50    1.18    --  -91.75  42.00  57.00   50
  6  \w   -145.00-119.00   0.50    1.18    --  -91.75 -42.00 -94.00   52
  7  \w   -119.00 -39.00   0.50    0.30    --  -47.34 -42.00 -94.00  160
  8  \w      1.00  28.00   0.50    0.30    --  -47.34  19.00-180.00   54
  9  \w    -46.00  11.00   0.50    0.30    --  -47.34  42.00  57.00  114
 10  \w     47.00 103.00   0.50    1.18    --  108.72 -99.00-180.00  112
 11  \w     48.00  74.00   0.50    1.18    --  108.72 -99.00 -30.00   52
 12  \w     37.00 105.00   0.50    1.18    --  108.72 -77.00 -90.00  136
 13  \w     40.00  65.00   0.50    1.18    --  108.72 -57.00-150.00   50
 14  \w     36.00  66.00   0.50    1.18    --  108.72 -57.00-180.00   60
 15  \w     38.00  64.00   0.50    1.18    --  108.72 -57.00 -90.00   52
 16  \w     37.00  62.00   0.50    1.18    --  108.72 -57.00 -30.00   50
 17  \w     36.00  61.00   0.50    1.18    --  108.72 -57.00   0.00   50
 18  \w    -26.00  25.00   0.50    0.30    --   47.34 -19.00 150.00  102
 19  \w     40.00  65.00   0.50    1.18    --  108.72 -57.00 150.00   50
 20  \w     38.00  64.00   0.50    1.18    --  108.72 -57.00  90.00   52
 21  \w      4.00  38.00   0.50    0.30    --   47.34 -42.00 -94.00   68
 22  \w     95.00 173.00   0.50    1.18    --  108.72  38.00   0.00  156
 23  \w    104.00 168.00   0.50    1.18    --  108.72  42.00  57.00  128
 24  \w     53.00  88.00   0.50    0.30    --   47.34  42.00  57.00   70
 25  \w     99.00 135.00   0.50    1.18    --  108.72  57.00 150.00   72
 26  \w    153.00 178.00   0.50    1.18    --  108.72  57.00 150.00   50
;
_diffrn_measurement_device 'four-circle diffractometer'
_diffrn_measurement_device_type 'XtaLAB Synergy, Dualflex, HyPix'
_diffrn_measurement_method '\w scans'
_diffrn_orient_matrix_type 'CrysAlisPro convention (1999,Acta A55,543-557)'
_diffrn_orient_matrix_UB_11 0.0535819000
_diffrn_orient_matrix_UB_12 -0.1691960000
_diffrn_orient_matrix_UB_13 0.0383054000
_diffrn_orient_matrix_UB_21 0.0238259000
_diffrn_orient_matrix_UB_22 0.0547127000
_diffrn_orient_matrix_UB_23 -0.1251907000
_diffrn_orient_matrix_UB_31 0.0274798000
_diffrn_orient_matrix_UB_32 0.2823706000
_diffrn_orient_matrix_UB_33 0.0471183000
_diffrn_radiation_monochromator mirror
_diffrn_radiation_probe x-ray
_diffrn_radiation_type 'Cu K\a'
_diffrn_radiation_wavelength 1.54184
_diffrn_reflns_av_R_equivalents 0.0246
_diffrn_reflns_av_unetI/netI 0.0278
_diffrn_reflns_Laue_measured_fraction_full 0.998
_diffrn_reflns_Laue_measured_fraction_max 0.957
_diffrn_reflns_limit_h_max 29
_diffrn_reflns_limit_h_min -30
_diffrn_reflns_limit_k_max 5
_diffrn_reflns_limit_k_min -5
_diffrn_reflns_limit_l_max 13
_diffrn_reflns_limit_l_min -13
_diffrn_reflns_number 7899
_diffrn_reflns_point_group_measured_fraction_full 0.998
_diffrn_reflns_point_group_measured_fraction_max 0.957
_diffrn_reflns_theta_full 67.684
_diffrn_reflns_theta_max 76.762
_diffrn_reflns_theta_min 3.716
_diffrn_source 'micro-focus sealed X-ray tube'
_diffrn_source_type 'PhotonJet (Cu) X-ray Source'
_exptl_absorpt_coefficient_mu 0.843
_exptl_absorpt_correction_T_max 1.00000
_exptl_absorpt_correction_T_min 0.61723
_exptl_absorpt_correction_type multi-scan
_exptl_absorpt_process_details
;
CrysAlisPro 1.171.43.142a (Rigaku Oxford Diffraction, 2024)
Empirical absorption correction using spherical harmonics,
implemented in SCALE3 ABSPACK scaling algorithm.
;
_exptl_crystal_density_diffrn 1.349
_exptl_crystal_F_000 520
_exptl_crystal_size_max 0.3
_exptl_crystal_size_mid 0.2
_exptl_crystal_size_min 0.08
_refine_diff_density_max 0.171
_refine_diff_density_min -0.192
_refine_diff_density_rms 0.040
_refine_ls_extinction_method none
_refine_ls_goodness_of_fit_ref 1.052
_refine_ls_hydrogen_treatment constr
_refine_ls_matrix_type full
_refine_ls_number_parameters 163
_refine_ls_number_reflns 2447
_refine_ls_number_restraints 0
_refine_ls_restrained_S_all 1.052
_refine_ls_R_factor_all 0.0472
_refine_ls_R_factor_gt 0.0429
_refine_ls_shift/su_max 0.001
_refine_ls_shift/su_mean 0.000
_refine_ls_structure_factor_coef Fsqd
_refine_ls_weighting_details 'w=1/[\s^2^(Fo^2^)+(0.0688P)^2^+0.1543P] where P=(Fo^2^+2Fc^2^)/3'
_refine_ls_weighting_scheme calc
_refine_ls_wR_factor_gt 0.1200
_refine_ls_wR_factor_ref 0.1249
_reflns_Friedel_coverage 0.000
_reflns_number_gt 2114
_reflns_number_total 2447
_reflns_threshold_expression 'I > 2\s(I)'
_cod_data_source_file d5gc02137e2.cif
_cod_data_source_block 20250409-gy-1_auto
_cod_depositor_comments 'Adding full bibliography for 7250604.cif.'
_cod_database_code 7250604
_shelx_shelxl_version_number 2018/1
_chemical_oxdiff_formula 'C H O N'
_shelx_space_group_comment
;
The symmetry employed for this shelxl refinement is uniquely defined
by the following loop, which should always be used as a source of
symmetry information in preference to the above space-group names.
They are only intended as comments.
;
_shelx_estimated_absorpt_t_max 0.936
_shelx_estimated_absorpt_t_min 0.786
_olex2_refinement_description
;
1. Fixed Uiso
 At 1.2 times of:
  All C(H) groups, All C(H,H) groups
2.a Secondary CH2 refined with riding coordinates:
 C00B(H00B,H00C), C00F(H00E,H00F), C00G(H00G,H00H), C00H(H00I,H00J)
2.b Aromatic/amide H refined with riding coordinates:
 C009(H009), C00A(H00A), C00C(H00D)
2.c X=CH2 refined with riding coordinates:
 C00I(H00K,H00L)
;
_olex2_submission_special_instructions 'No special instructions were received'
_oxdiff_exptl_absorpt_empirical_details
;
Empirical correction (ABSPACK) includes:
- Absorption correction using spherical harmonics
- Frame scaling
;
_oxdiff_exptl_absorpt_empirical_full_max 1.711
_oxdiff_exptl_absorpt_empirical_full_min 0.461

loop_
_space_group_symop_operation_xyz
'x, y, z'
'-x, y+1/2, -z+1/2'
'-x, -y, -z'
'x, -y-1/2, z-1/2'

loop_
_atom_site_label
_atom_site_type_symbol
_atom_site_fract_x
_atom_site_fract_y
_atom_site_fract_z
_atom_site_U_iso_or_equiv
_atom_site_adp_type
_atom_site_occupancy
_atom_site_site_symmetry_order
_atom_site_calc_flag
_atom_site_refinement_flags_posn
_atom_site_refinement_flags_adp
_atom_site_refinement_flags_occupancy
_atom_site_disorder_assembly
_atom_site_disorder_group
O001 O 0.55228(4) 0.1887(3) 0.50853(10) 0.0706(3) Uani 1 1 d . . . . .
O002 O 0.90399(4) 1.1777(3) 0.76634(10) 0.0729(3) Uani 1 1 d . . . . .
O003 O 0.55932(4) 0.4625(3) 0.68253(10) 0.0758(4) Uani 1 1 d . . . . .
N004 N 0.84266(4) 0.8881(3) 0.67333(10) 0.0548(3) Uani 1 1 d . . . . .
O005 O 0.83175(6) 1.0103(3) 0.87166(10) 0.0912(4) Uani 1 1 d . . . . .
C006 C 0.60679(5) 0.4996(3) 0.61737(12) 0.0519(3) Uani 1 1 d . . . . .
C007 C 0.60250(5) 0.3367(3) 0.51346(12) 0.0509(3) Uani 1 1 d . . . . .
C008 C 0.69469(5) 0.6834(3) 0.56121(12) 0.0513(3) Uani 1 1 d . . . . .
C009 C 0.69016(6) 0.5160(3) 0.45774(12) 0.0565(3) Uani 1 1 d . . . . .
H009 H 0.719057 0.521602 0.403768 0.068 Uiso 1 1 calc R U . . .
C00A C 0.65178(6) 0.6748(3) 0.64387(13) 0.0565(3) Uani 1 1 d . . . . .
H00A H 0.653865 0.784467 0.714304 0.068 Uiso 1 1 calc R U . . .
C00B C 0.79295(5) 0.7091(3) 0.65240(13) 0.0549(3) Uani 1 1 d . . . . .
H00B H 0.779998 0.641618 0.729380 0.066 Uiso 1 1 calc R U . . .
H00C H 0.802828 0.540639 0.605436 0.066 Uiso 1 1 calc R U . . .
C00C C 0.64369(6) 0.3390(3) 0.43152(12) 0.0594(4) Uani 1 1 d . . . . .
H00D H 0.640985 0.227930 0.361496 0.071 Uiso 1 1 calc R U . . .
C00D C 0.85548(6) 1.0175(3) 0.77789(13) 0.0600(4) Uani 1 1 d . . . . .
C00E C 0.92184(6) 1.1503(3) 0.64960(14) 0.0615(4) Uani 1 1 d . . . . .
C00F C 0.88107(6) 0.9629(3) 0.58068(13) 0.0598(4) Uani 1 1 d . . . . .
H00E H 0.862248 1.067810 0.514866 0.072 Uiso 1 1 calc R U . . .
H00F H 0.899187 0.792455 0.548955 0.072 Uiso 1 1 calc R U . . .
C00G C 0.74569(6) 0.8712(3) 0.58624(15) 0.0625(4) Uani 1 1 d . . . . .
H00G H 0.735081 1.036430 0.634329 0.075 Uiso 1 1 calc R U . . .
H00H H 0.759002 0.943586 0.510339 0.075 Uiso 1 1 calc R U . . .
C00H C 0.52856(6) 0.2353(4) 0.62232(16) 0.0713(4) Uani 1 1 d . . . . .
H00I H 0.530841 0.059395 0.670149 0.086 Uiso 1 1 calc R U . . .
H00J H 0.489309 0.289171 0.611315 0.086 Uiso 1 1 calc R U . . .
C00I C 0.96785(8) 1.2781(5) 0.6152(2) 0.0911(6) Uani 1 1 d . . . . .
H00K H 0.989169 1.389904 0.669761 0.109 Uiso 1 1 calc R U . . .
H00L H 0.979080 1.256842 0.536251 0.109 Uiso 1 1 calc R U . . .

loop_
_atom_site_aniso_label
_atom_site_aniso_U_11
_atom_site_aniso_U_22
_atom_site_aniso_U_33
_atom_site_aniso_U_23
_atom_site_aniso_U_13
_atom_site_aniso_U_12
O001 0.0562(5) 0.0823(7) 0.0733(7) -0.0071(5) 0.0009(5) -0.0242(5)
O002 0.0617(6) 0.0899(8) 0.0663(6) -0.0047(5) -0.0075(5) -0.0228(5)
O003 0.0574(6) 0.0998(9) 0.0715(7) -0.0138(6) 0.0181(5) -0.0135(5)
N004 0.0482(6) 0.0643(7) 0.0516(6) 0.0025(5) -0.0017(4) -0.0103(5)
O005 0.0859(8) 0.1317(12) 0.0566(6) -0.0096(7) 0.0094(6) -0.0260(8)
C006 0.0458(6) 0.0572(7) 0.0527(7) 0.0014(5) 0.0020(5) -0.0001(5)
C007 0.0466(6) 0.0517(7) 0.0537(7) 0.0033(5) -0.0046(5) -0.0066(5)
C008 0.0470(6) 0.0458(6) 0.0605(7) 0.0090(5) -0.0073(5) -0.0018(5)
C009 0.0515(7) 0.0651(8) 0.0532(7) 0.0074(6) 0.0042(5) -0.0043(6)
C00A 0.0550(7) 0.0565(8) 0.0574(7) -0.0075(6) -0.0042(5) -0.0016(6)
C00B 0.0505(7) 0.0524(7) 0.0612(7) 0.0074(6) -0.0039(5) -0.0082(5)
C00C 0.0614(8) 0.0671(8) 0.0497(7) -0.0049(6) -0.0004(6) -0.0073(6)
C00D 0.0520(7) 0.0733(9) 0.0541(7) 0.0026(6) -0.0052(5) -0.0074(6)
C00E 0.0523(7) 0.0605(8) 0.0715(9) 0.0101(6) -0.0021(6) -0.0052(6)
C00F 0.0553(7) 0.0649(8) 0.0594(7) 0.0034(6) 0.0061(6) -0.0058(6)
C00G 0.0530(7) 0.0509(7) 0.0826(10) 0.0102(6) -0.0094(7) -0.0072(6)
C00H 0.0545(8) 0.0784(10) 0.0817(10) 0.0035(8) 0.0117(7) -0.0120(7)
C00I 0.0715(11) 0.0963(13) 0.1057(14) 0.0115(11) 0.0068(10) -0.0296(10)

loop_
_atom_type_symbol
_atom_type_description
_atom_type_scat_dispersion_real
_atom_type_scat_dispersion_imag
_atom_type_scat_source
C C 0.0181 0.0091 'International Tables Vol C Tables 4.2.6.8 and 6.1.1.4'
H H 0.0000 0.0000 'International Tables Vol C Tables 4.2.6.8 and 6.1.1.4'
N N 0.0311 0.0180 'International Tables Vol C Tables 4.2.6.8 and 6.1.1.4'
O O 0.0492 0.0322 'International Tables Vol C Tables 4.2.6.8 and 6.1.1.4'

loop_
_geom_angle_atom_site_label_1
_geom_angle_atom_site_label_2
_geom_angle_atom_site_label_3
_geom_angle
_geom_angle_site_symmetry_1
_geom_angle_site_symmetry_3
_geom_angle_publ_flag
C007 O001 C00H 105.43(11) . . ?
C00D O002 C00E 109.10(11) . . ?
C006 O003 C00H 105.23(11) . . ?
C00D N004 C00B 123.48(12) . . ?
C00D N004 C00F 112.50(11) . . ?
C00F N004 C00B 123.85(11) . . ?
C007 C006 O003 109.65(11) . . ?
C00A C006 O003 127.96(13) . . ?
C00A C006 C007 122.36(12) . . ?
C006 C007 O001 109.86(11) . . ?
C00C C007 O001 128.65(12) . . ?
C00C C007 C006 121.48(12) . . ?
C009 C008 C00A 119.47(12) . . ?
C009 C008 C00G 120.57(13) . . ?
C00A C008 C00G 119.96(13) . . ?
C008 C009 H009 118.9 . . ?
C008 C009 C00C 122.28(13) . . ?
C00C C009 H009 118.9 . . ?
C006 C00A C008 117.60(12) . . ?
C006 C00A H00A 121.2 . . ?
C008 C00A H00A 121.2 . . ?
N004 C00B H00B 109.1 . . ?
N004 C00B H00C 109.1 . . ?
N004 C00B C00G 112.34(11) . . ?
H00B C00B H00C 107.9 . . ?
C00G C00B H00B 109.1 . . ?
C00G C00B H00C 109.1 . . ?
C007 C00C C009 116.81(13) . . ?
C007 C00C H00D 121.6 . . ?
C009 C00C H00D 121.6 . . ?
N004 C00D O002 108.88(12) . . ?
O005 C00D O002 121.22(13) . . ?
O005 C00D N004 129.90(14) . . ?
O002 C00E C00F 108.32(11) . . ?
C00I C00E O002 121.41(16) . . ?
C00I C00E C00F 130.26(17) . . ?
N004 C00F C00E 101.12(11) . . ?
N004 C00F H00E 111.5 . . ?
N004 C00F H00F 111.5 . . ?
C00E C00F H00E 111.5 . . ?
C00E C00F H00F 111.5 . . ?
H00E C00F H00F 109.4 . . ?
C008 C00G C00B 112.43(11) . . ?
C008 C00G H00G 109.1 . . ?
C008 C00G H00H 109.1 . . ?
C00B C00G H00G 109.1 . . ?
C00B C00G H00H 109.1 . . ?
H00G C00G H00H 107.8 . . ?
O001 C00H O003 108.13(11) . . ?
O001 C00H H00I 110.1 . . ?
O001 C00H H00J 110.1 . . ?
O003 C00H H00I 110.1 . . ?
O003 C00H H00J 110.1 . . ?
H00I C00H H00J 108.4 . . ?
C00E C00I H00K 120.0 . . ?
C00E C00I H00L 120.0 . . ?
H00K C00I H00L 120.0 . . ?

loop_
_geom_bond_atom_site_label_1
_geom_bond_atom_site_label_2
_geom_bond_distance
_geom_bond_site_symmetry_2
_geom_bond_publ_flag
O001 C007 1.3763(15) . ?
O001 C00H 1.419(2) . ?
O002 C00D 1.3817(17) . ?
O002 C00E 1.3834(19) . ?
O003 C006 1.3763(16) . ?
O003 C00H 1.429(2) . ?
N004 C00B 1.4544(16) . ?
N004 C00D 1.3282(19) . ?
N004 C00F 1.4440(17) . ?
O005 C00D 1.2030(19) . ?
C006 C007 1.3755(19) . ?
C006 C00A 1.3646(18) . ?
C007 C00C 1.3631(19) . ?
C008 C009 1.383(2) . ?
C008 C00A 1.400(2) . ?
C008 C00G 1.5086(17) . ?
C009 H009 0.9300 . ?
C009 C00C 1.3967(19) . ?
C00A H00A 0.9300 . ?
C00B H00B 0.9700 . ?
C00B H00C 0.9700 . ?
C00B C00G 1.5155(19) . ?
C00C H00D 0.9300 . ?
C00E C00F 1.488(2) . ?
C00E C00I 1.314(2) . ?
C00F H00E 0.9700 . ?
C00F H00F 0.9700 . ?
C00G H00G 0.9700 . ?
C00G H00H 0.9700 . ?
C00H H00I 0.9700 . ?
C00H H00J 0.9700 . ?
C00I H00K 0.9300 . ?
C00I H00L 0.9300 . ?
